data_2215818
loop_
_publ_author_name
'Wang, Guo-Xi'
'Ye, Heng-Yun'

_publ_section_title
;
 5-(4'-Methylbiphenyl-2-yl)-2-triphenylmethyl-2<i>H</i>-tetrazole
;
_journal_coeditor_code BT2551
_journal_issue 11
_journal_name_full 'Acta Crystallographica Section E'
_journal_page_first o4410
_journal_page_last o4410
_journal_paper_doi 10.1107/S1600536807051537
_journal_volume 63
_journal_year 2007
_chemical_formula_iupac 'C33 H26 N4'
_chemical_formula_moiety 'C33 H26 N4'
_chemical_formula_sum 'C33 H26 N4'
_chemical_formula_weight 478.58
_chemical_name_systematic
;
5-(4'-Methylbiphenyl-2-yl)-2-triphenylmethyl-2H-tetrazole
;
_space_group_IT_number 14
_symmetry_cell_setting monoclinic
_symmetry_space_group_name_Hall '-P 2ybc'
_symmetry_space_group_name_H-M 'P 1 21/c 1'
_atom_sites_solution_hydrogens geom
_atom_sites_solution_primary direct
_atom_sites_solution_secondary difmap
_audit_creation_method SHELXL-97
_cell_angle_alpha 90.00
_cell_angle_beta 113.58(2)
_cell_angle_gamma 90.00
_cell_formula_units_Z 4
_cell_length_a 12.529(3)
_cell_length_b 12.710(3)
_cell_length_c 17.707(7)
_cell_measurement_reflns_used 20885
_cell_measurement_temperature 293(2)
_cell_measurement_theta_max 27.5
_cell_measurement_theta_min 3.01
_cell_volume 2584.3(14)
_computing_cell_refinement 'CrystalClear (Rigaku, 2005)'
_computing_data_collection 'CrystalClear (Rigaku, 2005)'
_computing_data_reduction 'CrystalClear (Rigaku, 2005)'
_computing_molecular_graphics 'SHELXTL/PC (Sheldrick, 1999)'
_computing_publication_material 'SHELXTL/PC (Sheldrick, 1999)'
_computing_structure_refinement 'SHELXL97 (Sheldrick, 1997)'
_computing_structure_solution 'SHELXS97 (Sheldrick, 1997)'
_diffrn_ambient_temperature 293(2)
_diffrn_detector_area_resol_mean 13.6612
_diffrn_measured_fraction_theta_full 0.998
_diffrn_measured_fraction_theta_max 0.998
_diffrn_measurement_device_type 'Rigaku Mercury2 (2x2 bin mode)'
_diffrn_measurement_method \w
_diffrn_radiation_monochromator graphite
_diffrn_radiation_source 'fine-focus sealed tube'
_diffrn_radiation_type MoK\a
_diffrn_radiation_wavelength 0.71073
_diffrn_reflns_av_R_equivalents 0.0607
_diffrn_reflns_av_sigmaI/netI 0.0509
_diffrn_reflns_limit_h_max 16
_diffrn_reflns_limit_h_min -16
_diffrn_reflns_limit_k_max 16
_diffrn_reflns_limit_k_min -16
_diffrn_reflns_limit_l_max 22
_diffrn_reflns_limit_l_min -22
_diffrn_reflns_number 26288
_diffrn_reflns_theta_full 27.48
_diffrn_reflns_theta_max 27.48
_diffrn_reflns_theta_min 3.01
_exptl_absorpt_coefficient_mu 0.073
_exptl_absorpt_correction_T_max 1.0000
_exptl_absorpt_correction_T_min 0.8164
_exptl_absorpt_correction_type multi-scan
_exptl_absorpt_process_details '(CrystalClear; Rigaku, 2005)'
_exptl_crystal_colour colorless
_exptl_crystal_density_diffrn 1.230
_exptl_crystal_density_method 'not measured'
_exptl_crystal_description blocck
_exptl_crystal_F_000 1008
_exptl_crystal_size_max 0.2
_exptl_crystal_size_mid 0.08
_exptl_crystal_size_min 0.08
_refine_diff_density_max 0.204
_refine_diff_density_min -0.241
_refine_ls_extinction_method none
_refine_ls_goodness_of_fit_ref 1.035
_refine_ls_hydrogen_treatment constr
_refine_ls_matrix_type full
_refine_ls_number_parameters 335
_refine_ls_number_reflns 5925
_refine_ls_number_restraints 0
_refine_ls_restrained_S_all 1.035
_refine_ls_R_factor_all 0.0987
_refine_ls_R_factor_gt 0.0595
_refine_ls_shift/su_max 0.000
_refine_ls_shift/su_mean 0.000
_refine_ls_structure_factor_coef Fsqd
_refine_ls_weighting_details 'calc w=1/[\s^2^(Fo^2^)+(0.0631P)^2^+0.3939P] where P=(Fo^2^+2Fc^2^)/3'
_refine_ls_weighting_scheme calc
_refine_ls_wR_factor_gt 0.1292
_refine_ls_wR_factor_ref 0.1480
_reflns_number_gt 3802
_reflns_number_total 5925
_reflns_threshold_expression I>2\s(I)
_cod_data_source_file bt2551.cif
_cod_data_source_block I
_cod_original_cell_volume 2584.3(13)
_cod_original_sg_symbol_H-M 'P 21/c'
_cod_database_code 2215818
_cod_database_fobs_code 2215818

loop_
_symmetry_equiv_pos_as_xyz
'x, y, z'
'-x, y+1/2, -z+1/2'
'-x, -y, -z'
'x, -y-1/2, z-1/2'

loop_
_atom_site_type_symbol
_atom_site_label
_atom_site_fract_x
_atom_site_fract_y
_atom_site_fract_z
_atom_site_U_iso_or_equiv
_atom_site_adp_type
_atom_site_calc_flag
_atom_site_refinement_flags
_atom_site_occupancy
N N1 -0.14908(13) -0.37059(12) -0.19321(9) 0.0394(4) Uani d . 1
N N2 -0.23004(12) -0.32303(11) -0.25762(8) 0.0329(3) Uani d . 1
N N3 -0.24932(14) -0.22479(12) -0.24201(10) 0.0449(4) Uani d . 1
N N4 -0.17693(15) -0.20571(13) -0.16526(9) 0.0483(4) Uani d . 1
C C1 -0.11690(15) -0.29541(14) -0.13699(10) 0.0345(4) Uani d . 1
C C2 -0.03109(15) -0.31302(14) -0.05191(11) 0.0377(4) Uani d . 1
C C3 -0.06098(18) -0.28582(17) 0.01298(12) 0.0481(5) Uani d . 1
H H3 -0.1294 -0.2487 0.0027 0.058 Uiso calc R 1
C C4 0.0102(2) -0.31350(18) 0.09289(12) 0.0574(6) Uani d . 1
H H4 -0.0094 -0.2940 0.1364 0.069 Uiso calc R 1
C C5 0.1101(2) -0.37015(18) 0.10759(12) 0.0591(6) Uani d . 1
H H5 0.1558 -0.3928 0.1607 0.071 Uiso calc R 1
C C6 0.14280(18) -0.39344(16) 0.04398(12) 0.0503(5) Uani d . 1
H H6 0.2117 -0.4301 0.0551 0.060 Uiso calc R 1
C C7 0.07479(16) -0.36322(14) -0.03679(11) 0.0387(4) Uani d . 1
C C8 0.11918(15) -0.37666(14) -0.10199(11) 0.0369(4) Uani d . 1
C C9 0.12820(16) -0.28925(15) -0.14663(11) 0.0418(5) Uani d . 1
H H9 0.1028 -0.2240 -0.1367 0.050 Uiso calc R 1
C C10 0.17390(17) -0.29793(17) -0.20499(12) 0.0470(5) Uani d . 1
H H10 0.1801 -0.2381 -0.2332 0.056 Uiso calc R 1
C C11 0.21097(16) -0.39364(18) -0.22289(12) 0.0472(5) Uani d . 1
C C12 0.20315(18) -0.48008(17) -0.17856(13) 0.0509(5) Uani d . 1
H H12 0.2282 -0.5452 -0.1891 0.061 Uiso calc R 1
C C13 0.15893(17) -0.47219(15) -0.11889(13) 0.0466(5) Uani d . 1
H H13 0.1557 -0.5318 -0.0895 0.056 Uiso calc R 1
C C14 0.2569(2) -0.4027(2) -0.28951(15) 0.0754(7) Uani d . 1
H H14A 0.1971 -0.3826 -0.3415 0.113 Uiso calc R 1
H H14B 0.2799 -0.4741 -0.2926 0.113 Uiso calc R 1
H H14C 0.3229 -0.3571 -0.2768 0.113 Uiso calc R 1
C C15 -0.39586(15) -0.30452(14) -0.39002(10) 0.0368(4) Uani d . 1
C C16 -0.51412(17) -0.31788(16) -0.41246(12) 0.0476(5) Uani d . 1
H H16 -0.5408 -0.3732 -0.3903 0.057 Uiso calc R 1
C C17 -0.5932(2) -0.2493(2) -0.46775(15) 0.0654(7) Uani d . 1
H H17 -0.6726 -0.2594 -0.4827 0.078 Uiso calc R 1
C C18 -0.5559(2) -0.1677(2) -0.50024(15) 0.0719(8) Uani d . 1
H H18 -0.6095 -0.1219 -0.5371 0.086 Uiso calc R 1
C C19 -0.4384(2) -0.15294(17) -0.47857(14) 0.0660(7) Uani d . 1
H H19 -0.4127 -0.0969 -0.5007 0.079 Uiso calc R 1
C C20 -0.35856(18) -0.22107(15) -0.42406(12) 0.0496(5) Uani d . 1
H H20 -0.2794 -0.2110 -0.4101 0.060 Uiso calc R 1
C C21 -0.36339(14) -0.47084(14) -0.30304(11) 0.0365(4) Uani d . 1
C C22 -0.38884(18) -0.56707(16) -0.34185(13) 0.0516(5) Uani d . 1
H H22 -0.3672 -0.5810 -0.3853 0.062 Uiso calc R 1
C C23 -0.4464(2) -0.6433(2) -0.31673(18) 0.0745(7) Uani d . 1
H H23 -0.4638 -0.7076 -0.3440 0.089 Uiso calc R 1
C C24 -0.4779(2) -0.6253(2) -0.25255(18) 0.0770(8) Uani d . 1
H H24 -0.5163 -0.6771 -0.2359 0.092 Uiso calc R 1
C C25 -0.4523(2) -0.5303(2) -0.21283(16) 0.0698(7) Uani d . 1
H H25 -0.4730 -0.5177 -0.1687 0.084 Uiso calc R 1
C C26 -0.39603(18) -0.45281(18) -0.23792(13) 0.0528(5) Uani d . 1
H H26 -0.3800 -0.3882 -0.2110 0.063 Uiso calc R 1
C C27 -0.23312(15) -0.42746(13) -0.37810(11) 0.0350(4) Uani d . 1
C C28 -0.11894(16) -0.46003(16) -0.33885(13) 0.0476(5) Uani d . 1
H H28 -0.0799 -0.4502 -0.2823 0.057 Uiso calc R 1
C C29 -0.06194(18) -0.50713(17) -0.38280(16) 0.0586(6) Uani d . 1
H H29 0.0153 -0.5278 -0.3554 0.070 Uiso calc R 1
C C30 -0.1168(2) -0.52379(18) -0.46542(16) 0.0600(6) Uani d . 1
H H30 -0.0782 -0.5564 -0.4943 0.072 Uiso calc R 1
C C31 -0.2307(2) -0.4914(2) -0.50548(15) 0.0653(7) Uani d . 1
H H31 -0.2691 -0.5017 -0.5620 0.078 Uiso calc R 1
C C32 -0.28783(19) -0.44413(18) -0.46285(12) 0.0528(5) Uani d . 1
H H32 -0.3647 -0.4228 -0.4910 0.063 Uiso calc R 1
C C33 -0.30591(14) -0.38266(13) -0.33318(10) 0.0323(4) Uani d . 1

loop_
_atom_site_aniso_label
_atom_site_aniso_U_11
_atom_site_aniso_U_22
_atom_site_aniso_U_33
_atom_site_aniso_U_12
_atom_site_aniso_U_13
_atom_site_aniso_U_23
N1 0.0336(8) 0.0400(9) 0.0327(8) 0.0066(7) 0.0009(7) 0.0007(7)
N2 0.0294(7) 0.0319(8) 0.0302(7) 0.0043(6) 0.0046(6) 0.0003(6)
N3 0.0479(10) 0.0372(9) 0.0380(9) 0.0071(7) 0.0049(8) -0.0028(7)
N4 0.0521(10) 0.0411(9) 0.0363(9) 0.0055(8) 0.0015(8) -0.0055(7)
C1 0.0291(9) 0.0390(10) 0.0319(9) 0.0004(8) 0.0085(8) -0.0021(8)
C2 0.0352(10) 0.0416(10) 0.0302(9) -0.0024(8) 0.0067(8) -0.0009(8)
C3 0.0425(11) 0.0597(13) 0.0394(11) -0.0014(10) 0.0136(9) -0.0063(9)
C4 0.0618(14) 0.0740(15) 0.0333(11) -0.0070(12) 0.0158(10) -0.0070(10)
C5 0.0642(15) 0.0697(15) 0.0292(11) -0.0002(12) 0.0039(10) 0.0040(10)
C6 0.0480(12) 0.0539(13) 0.0365(11) 0.0048(10) 0.0037(9) 0.0019(9)
C7 0.0374(10) 0.0380(10) 0.0319(9) -0.0035(8) 0.0048(8) -0.0013(8)
C8 0.0284(9) 0.0396(10) 0.0329(9) 0.0014(8) 0.0020(8) -0.0018(8)
C9 0.0408(11) 0.0400(10) 0.0389(10) 0.0068(8) 0.0101(9) -0.0006(8)
C10 0.0464(12) 0.0515(12) 0.0398(11) 0.0008(9) 0.0140(9) 0.0052(9)
C11 0.0346(10) 0.0639(14) 0.0371(11) 0.0026(9) 0.0080(9) -0.0078(10)
C12 0.0457(12) 0.0464(12) 0.0550(13) 0.0079(9) 0.0143(10) -0.0102(10)
C13 0.0439(11) 0.0388(11) 0.0500(12) 0.0028(9) 0.0114(10) 0.0006(9)
C14 0.0712(17) 0.100(2) 0.0639(16) 0.0099(15) 0.0367(14) -0.0083(14)
C15 0.0346(10) 0.0393(10) 0.0274(9) 0.0052(8) 0.0028(8) -0.0024(8)
C16 0.0373(11) 0.0539(12) 0.0399(11) 0.0039(9) 0.0032(9) -0.0009(9)
C17 0.0441(12) 0.0670(16) 0.0613(15) 0.0172(11) -0.0038(11) 0.0008(12)
C18 0.0707(17) 0.0571(15) 0.0525(14) 0.0210(13) -0.0124(12) 0.0052(11)
C19 0.0801(18) 0.0462(13) 0.0487(13) 0.0027(12) 0.0015(12) 0.0124(10)
C20 0.0472(12) 0.0462(11) 0.0419(11) -0.0002(9) 0.0037(9) 0.0076(9)
C21 0.0267(9) 0.0406(10) 0.0361(10) 0.0030(8) 0.0061(8) 0.0058(8)
C22 0.0507(12) 0.0470(12) 0.0547(13) -0.0096(10) 0.0187(11) 0.0001(10)
C23 0.0743(17) 0.0569(15) 0.0890(19) -0.0236(13) 0.0292(16) 0.0033(14)
C24 0.0580(16) 0.0808(19) 0.0872(19) -0.0175(14) 0.0237(15) 0.0308(16)
C25 0.0540(14) 0.100(2) 0.0607(15) -0.0031(14) 0.0281(13) 0.0201(14)
C26 0.0462(12) 0.0638(14) 0.0501(12) -0.0015(10) 0.0210(11) 0.0032(10)
C27 0.0341(9) 0.0327(9) 0.0372(10) -0.0033(7) 0.0134(8) -0.0038(7)
C28 0.0360(10) 0.0501(12) 0.0517(12) 0.0012(9) 0.0121(9) -0.0096(9)
C29 0.0392(12) 0.0577(14) 0.0823(17) -0.0015(10) 0.0278(12) -0.0174(12)
C30 0.0631(15) 0.0585(14) 0.0770(17) -0.0154(12) 0.0475(14) -0.0203(12)
C31 0.0685(16) 0.0843(18) 0.0489(13) -0.0081(13) 0.0294(12) -0.0165(12)
C32 0.0494(12) 0.0671(14) 0.0413(12) 0.0015(10) 0.0177(10) -0.0070(10)
C33 0.0263(8) 0.0355(9) 0.0286(9) 0.0010(7) 0.0043(7) 0.0002(7)

loop_
_atom_type_symbol
_atom_type_description
_atom_type_scat_dispersion_real
_atom_type_scat_dispersion_imag
_atom_type_scat_source
C C 0.0033 0.0016 'International Tables Vol C Tables 4.2.6.8 and 6.1.1.4'
H H 0.0000 0.0000 'International Tables Vol C Tables 4.2.6.8 and 6.1.1.4'
N N 0.0061 0.0033 'International Tables Vol C Tables 4.2.6.8 and 6.1.1.4'

loop_
_geom_angle_atom_site_label_1
_geom_angle_atom_site_label_2
_geom_angle_atom_site_label_3
_geom_angle
C1 N1 N2 102.45(14)
N3 N2 N1 112.98(14)
N3 N2 C33 124.06(13)
N1 N2 C33 121.93(14)
N4 N3 N2 106.32(14)
N3 N4 C1 106.18(15)
N1 C1 N4 112.04(15)
N1 C1 C2 122.50(16)
N4 C1 C2 125.31(16)
C3 C2 C7 120.34(17)
C3 C2 C1 118.66(17)
C7 C2 C1 120.83(16)
C4 C3 C2 120.5(2)
C4 C3 H3 119.8
C2 C3 H3 119.8
C5 C4 C3 119.5(2)
C5 C4 H4 120.3
C3 C4 H4 120.3
C4 C5 C6 120.27(19)
C4 C5 H5 119.9
C6 C5 H5 119.9
C5 C6 C7 121.4(2)
C5 C6 H6 119.3
C7 C6 H6 119.3
C6 C7 C2 117.77(18)
C6 C7 C8 120.18(17)
C2 C7 C8 121.86(15)
C13 C8 C9 117.19(18)
C13 C8 C7 123.25(17)
C9 C8 C7 119.47(16)
C10 C9 C8 121.07(18)
C10 C9 H9 119.5
C8 C9 H9 119.5
C9 C10 C11 121.53(19)
C9 C10 H10 119.2
C11 C10 H10 119.2
C12 C11 C10 117.66(19)
C12 C11 C14 121.4(2)
C10 C11 C14 120.9(2)
C11 C12 C13 121.40(19)
C11 C12 H12 119.3
C13 C12 H12 119.3
C12 C13 C8 121.12(19)
C12 C13 H13 119.4
C8 C13 H13 119.4
C11 C14 H14A 109.5
C11 C14 H14B 109.5
H14A C14 H14B 109.5
C11 C14 H14C 109.5
H14A C14 H14C 109.5
H14B C14 H14C 109.5
C16 C15 C20 118.47(17)
C16 C15 C33 121.99(17)
C20 C15 C33 119.43(16)
C15 C16 C17 120.4(2)
C15 C16 H16 119.8
C17 C16 H16 119.8
C18 C17 C16 120.6(2)
C18 C17 H17 119.7
C16 C17 H17 119.7
C17 C18 C19 119.8(2)
C17 C18 H18 120.1
C19 C18 H18 120.1
C18 C19 C20 120.2(2)
C18 C19 H19 119.9
C20 C19 H19 119.9
C19 C20 C15 120.4(2)
C19 C20 H20 119.8
C15 C20 H20 119.8
C22 C21 C26 118.36(18)
C22 C21 C33 121.42(17)
C26 C21 C33 120.15(17)
C21 C22 C23 120.6(2)
C21 C22 H22 119.7
C23 C22 H22 119.7
C24 C23 C22 120.9(2)
C24 C23 H23 119.6
C22 C23 H23 119.6
C23 C24 C25 119.3(2)
C23 C24 H24 120.4
C25 C24 H24 120.4
C24 C25 C26 120.5(2)
C24 C25 H25 119.8
C26 C25 H25 119.8
C25 C26 C21 120.4(2)
C25 C26 H26 119.8
C21 C26 H26 119.8
C28 C27 C32 117.43(18)
C28 C27 C33 124.04(16)
C32 C27 C33 118.34(16)
C27 C28 C29 120.7(2)
C27 C28 H28 119.7
C29 C28 H28 119.7
C30 C29 C28 121.2(2)
C30 C29 H29 119.4
C28 C29 H29 119.4
C29 C30 C31 118.7(2)
C29 C30 H30 120.6
C31 C30 H30 120.6
C32 C31 C30 120.6(2)
C32 C31 H31 119.7
C30 C31 H31 119.7
C31 C32 C27 121.3(2)
C31 C32 H32 119.3
C27 C32 H32 119.3
N2 C33 C21 106.03(14)
N2 C33 C15 107.14(13)
C21 C33 C15 112.06(14)
N2 C33 C27 110.65(13)
C21 C33 C27 111.47(14)
C15 C33 C27 109.37(14)

loop_
_geom_bond_atom_site_label_1
_geom_bond_atom_site_label_2
_geom_bond_distance
N1 C1 1.321(2)
N1 N2 1.3301(19)
N2 N3 1.322(2)
N2 C33 1.500(2)
N3 N4 1.320(2)
N4 C1 1.347(2)
C1 C2 1.476(2)
C2 C3 1.387(3)
C2 C7 1.398(3)
C3 C4 1.383(3)
C3 H3 0.9300
C4 C5 1.376(3)
C4 H4 0.9300
C5 C6 1.376(3)
C5 H5 0.9300
C6 C7 1.394(3)
C6 H6 0.9300
C7 C8 1.478(3)
C8 C13 1.390(3)
C8 C9 1.394(3)
C9 C10 1.372(3)
C9 H9 0.9300
C10 C11 1.383(3)
C10 H10 0.9300
C11 C12 1.376(3)
C11 C14 1.509(3)
C12 C13 1.379(3)
C12 H12 0.9300
C13 H13 0.9300
C14 H14A 0.9600
C14 H14B 0.9600
C14 H14C 0.9600
C15 C16 1.382(3)
C15 C20 1.390(3)
C15 C33 1.537(2)
C16 C17 1.387(3)
C16 H16 0.9300
C17 C18 1.357(4)
C17 H17 0.9300
C18 C19 1.378(4)
C18 H18 0.9300
C19 C20 1.382(3)
C19 H19 0.9300
C20 H20 0.9300
C21 C22 1.376(3)
C21 C26 1.388(3)
C21 C33 1.538(2)
C22 C23 1.383(3)
C22 H22 0.9300
C23 C24 1.363(4)
C23 H23 0.9300
C24 C25 1.370(4)
C24 H24 0.9300
C25 C26 1.384(3)
C25 H25 0.9300
C26 H26 0.9300
C27 C28 1.380(3)
C27 C32 1.394(3)
C27 C33 1.539(2)
C28 C29 1.385(3)
C28 H28 0.9300
C29 C30 1.361(3)
C29 H29 0.9300
C30 C31 1.378(3)
C30 H30 0.9300
C31 C32 1.370(3)
C31 H31 0.9300
C32 H32 0.9300

loop_
_cod_related_entry_id
_cod_related_entry_database
_cod_related_entry_code
1 ChemSpider 9158850
